data_4024213
loop_
_publ_author_name
'Cameron L. Hilton'
'Christopher R. Jamison'
'Hannah K. Zane'
'Benjamin T. King'

_publ_section_title
;
A Triphenylene-Based Triptycene with Large Free Volume Synthesized by
Zirconium-Mediated Biphenylation
;
_journal_name_full 'Journal of Organic Chemistry'
_journal_page_first 405
_journal_page_last 407
_journal_paper_doi 10.1021/jo801643u
_journal_volume 74
_journal_year 2009
_chemical_formula_moiety 'C20 H8 Br6, C3 H6 O'
_chemical_formula_sum 'C23 H14 Br6 O'
_chemical_formula_weight 785.80
_chemical_name_systematic
; 
 2,3,6,7,12,13-hexabromotriptycene 
;
_space_group_IT_number 2
_symmetry_cell_setting triclinic
_symmetry_space_group_name_Hall '-P 1'
_symmetry_space_group_name_H-M 'P -1'
_atom_sites_solution_hydrogens geom
_atom_sites_solution_primary direct
_atom_sites_solution_secondary difmap
_audit_creation_method SHELXL-97
_cell_angle_alpha 71.3190(10)
_cell_angle_beta 83.6040(10)
_cell_angle_gamma 83.1500(10)
_cell_formula_units_Z 2
_cell_length_a 9.3588(3)
_cell_length_b 10.6539(3)
_cell_length_c 12.7806(4)
_cell_measurement_reflns_used 341
_cell_measurement_temperature 100(2)
_cell_measurement_theta_max 33.3
_cell_measurement_theta_min 1.2
_cell_volume 1194.94(6)
_computing_cell_refinement 'Bruker SMART'
_computing_data_collection 'Bruker SMART'
_computing_data_reduction 'Bruker SAINT'
_computing_molecular_graphics 'Bruker SHELXTL'
_computing_publication_material 'Bruker SHELXTL'
_computing_structure_refinement 'SHELXL-97 (Sheldrick, 1997)'
_computing_structure_solution 'SHELXS-97 (Sheldrick, 1990)'
_diffrn_ambient_temperature 100(2)
_diffrn_measured_fraction_theta_full 0.978
_diffrn_measured_fraction_theta_max 0.978
_diffrn_measurement_device_type 'CCD area detector'
_diffrn_measurement_method 'phi and omega scans'
_diffrn_radiation_monochromator graphite
_diffrn_radiation_source 'fine-focus sealed tube'
_diffrn_radiation_type MoK\a
_diffrn_radiation_wavelength 0.71073
_diffrn_reflns_av_R_equivalents 0.0281
_diffrn_reflns_av_sigmaI/netI 0.0325
_diffrn_reflns_limit_h_max 13
_diffrn_reflns_limit_h_min -14
_diffrn_reflns_limit_k_max 16
_diffrn_reflns_limit_k_min -15
_diffrn_reflns_limit_l_max 19
_diffrn_reflns_limit_l_min -18
_diffrn_reflns_number 27432
_diffrn_reflns_theta_full 32.65
_diffrn_reflns_theta_max 32.65
_diffrn_reflns_theta_min 1.69
_exptl_absorpt_coefficient_mu 10.094
_exptl_absorpt_correction_T_max 0.3055
_exptl_absorpt_correction_T_min 0.1517
_exptl_absorpt_correction_type multi-scan
_exptl_absorpt_process_details 'SADABS V2.10 (Sheldrick, G.M., 2003)'
_exptl_crystal_colour color
_exptl_crystal_density_diffrn 2.184
_exptl_crystal_density_method 'not measured'
_exptl_crystal_description block
_exptl_crystal_F_000 740
_exptl_crystal_size_max 0.30
_exptl_crystal_size_mid 0.28
_exptl_crystal_size_min 0.15
_refine_diff_density_max 1.008
_refine_diff_density_min -1.056
_refine_diff_density_rms 0.188
_refine_ls_extinction_method none
_refine_ls_goodness_of_fit_ref 1.040
_refine_ls_hydrogen_treatment constr
_refine_ls_matrix_type full
_refine_ls_number_parameters 273
_refine_ls_number_reflns 8557
_refine_ls_number_restraints 0
_refine_ls_restrained_S_all 1.040
_refine_ls_R_factor_all 0.0523
_refine_ls_R_factor_gt 0.0333
_refine_ls_shift/su_max 0.001
_refine_ls_shift/su_mean 0.000
_refine_ls_structure_factor_coef Fsqd
_refine_ls_weighting_details 'calc w=1/[\s^2^(Fo^2^)+(0.0381P)^2^+1.9872P] where P=(Fo^2^+2Fc^2^)/3'
_refine_ls_weighting_scheme calc
_refine_ls_wR_factor_gt 0.0746
_refine_ls_wR_factor_ref 0.0830
_reflns_number_gt 6721
_reflns_number_total 8557
_reflns_threshold_expression >2sigma(I)
_cod_data_source_file jo801643u_si_005.cif
_cod_data_source_block ch229_0m
_cod_original_sg_symbol_H-M p-1
_cod_database_code 4024213

loop_
_symmetry_equiv_pos_as_xyz
'x, y, z'
'-x, -y, -z'

loop_
_atom_site_label
_atom_site_type_symbol
_atom_site_fract_x
_atom_site_fract_y
_atom_site_fract_z
_atom_site_U_iso_or_equiv
_atom_site_adp_type
_atom_site_occupancy
_atom_site_symmetry_multiplicity
_atom_site_calc_flag
_atom_site_refinement_flags
_atom_site_disorder_assembly
_atom_site_disorder_group
Br1 Br 0.83117(3) 0.42010(3) 0.68045(2) 0.01845(6) Uani 1 1 d . . .
Br2 Br 1.12915(3) 0.26860(3) 0.58401(2) 0.01769(6) Uani 1 1 d . . .
Br3 Br 0.50309(3) 0.76471(3) -0.05230(2) 0.02032(6) Uani 1 1 d . . .
Br4 Br 0.80716(3) 0.62166(3) -0.14922(2) 0.01967(6) Uani 1 1 d . . .
Br5 Br 0.54169(3) -0.17832(3) 0.29033(2) 0.02200(6) Uani 1 1 d . . .
Br6 Br 0.24760(3) -0.02774(3) 0.39385(2) 0.02138(6) Uani 1 1 d . . .
C1 C 0.5559(3) 0.2361(2) 0.33642(19) 0.0127(4) Uani 1 1 d . . .
C2 C 0.6793(3) 0.1737(2) 0.29461(18) 0.0120(4) Uani 1 1 d . . .
C3 C 0.9556(3) 0.2712(2) 0.41525(19) 0.0134(4) Uani 1 1 d . . .
H3 H 1.0395 0.2287 0.3877 0.016 Uiso 1 1 calc R . .
C4 C 0.8064(3) 0.2595(2) 0.26010(19) 0.0121(4) Uani 1 1 d . . .
H4 H 0.8948 0.2151 0.2307 0.014 Uiso 1 1 calc R . .
C5 C 0.9572(3) 0.3081(2) 0.51085(19) 0.0134(4) Uani 1 1 d . . .
C6 C 0.8300(3) 0.2977(2) 0.36176(19) 0.0119(4) Uani 1 1 d . . .
C7 C 0.6754(3) 0.0502(2) 0.28241(19) 0.0138(4) Uani 1 1 d . . .
H7 H 0.7585 0.0079 0.2536 0.017 Uiso 1 1 calc R . .
C8 C 0.5512(3) 0.5614(2) 0.1488(2) 0.0139(4) Uani 1 1 d . . .
H8 H 0.4663 0.6027 0.1765 0.017 Uiso 1 1 calc R . .
C9 C 0.6232(3) 0.4491(2) 0.21687(19) 0.0123(4) Uani 1 1 d . . .
C10 C 0.7476(3) 0.3869(2) 0.17598(19) 0.0125(4) Uani 1 1 d . . .
C11 C 0.7062(3) 0.3607(2) 0.40236(19) 0.0124(4) Uani 1 1 d . . .
C12 C 0.7084(3) 0.3976(2) 0.4963(2) 0.0142(4) Uani 1 1 d . . .
H12 H 0.6247 0.4409 0.5234 0.017 Uiso 1 1 calc R . .
C13 C 0.4295(3) 0.1742(2) 0.36823(19) 0.0142(4) Uani 1 1 d . . .
H13 H 0.3470 0.2157 0.3985 0.017 Uiso 1 1 calc R . .
C14 C 0.7293(3) 0.5528(2) -0.00143(19) 0.0138(4) Uani 1 1 d . . .
C15 C 0.8019(3) 0.4384(2) 0.06701(19) 0.0130(4) Uani 1 1 d . . .
H15 H 0.8865 0.3971 0.0392 0.016 Uiso 1 1 calc R . .
C16 C 0.6055(3) 0.6131(2) 0.03873(19) 0.0140(4) Uani 1 1 d . . .
C17 C 0.8351(3) 0.3703(2) 0.55084(19) 0.0139(4) Uani 1 1 d . . .
C18 C 0.4246(3) 0.0502(3) 0.3553(2) 0.0148(4) Uani 1 1 d . . .
C19 C 0.5465(3) -0.0118(2) 0.3132(2) 0.0146(4) Uani 1 1 d . . .
C20 C 0.5764(3) 0.3755(2) 0.33666(19) 0.0130(4) Uani 1 1 d . . .
H20 H 0.4881 0.4199 0.3661 0.016 Uiso 1 1 calc R . .
C22 C 0.9081(4) 0.9065(4) 0.9597(3) 0.0328(7) Uani 1 1 d . . .
C21 C 0.8794(5) 0.8126(5) 1.0731(4) 0.0510(11) Uani 1 1 d . . .
H21A H 0.9587 0.7420 1.0893 0.076 Uiso 1 1 calc R . .
H21B H 0.7887 0.7732 1.0771 0.076 Uiso 1 1 calc R . .
H21C H 0.8719 0.8608 1.1274 0.076 Uiso 1 1 calc R . .
C23 C 0.7971(5) 1.0198(5) 0.9162(5) 0.0604(13) Uani 1 1 d . . .
H23A H 0.7763 1.0710 0.9685 0.091 Uiso 1 1 calc R . .
H23B H 0.7084 0.9849 0.9075 0.091 Uiso 1 1 calc R . .
H23C H 0.8339 1.0776 0.8443 0.091 Uiso 1 1 calc R . .
O1 O 1.0193(3) 0.8933(3) 0.9054(2) 0.0439(7) Uani 1 1 d . . .

loop_
_atom_site_aniso_label
_atom_site_aniso_U_11
_atom_site_aniso_U_22
_atom_site_aniso_U_33
_atom_site_aniso_U_23
_atom_site_aniso_U_13
_atom_site_aniso_U_12
Br1 0.02013(13) 0.02431(13) 0.01344(11) -0.00933(9) -0.00207(9) -0.00141(10)
Br2 0.01505(12) 0.02132(13) 0.01617(11) -0.00471(9) -0.00562(9) 0.00136(9)
Br3 0.02218(14) 0.01801(12) 0.01824(12) -0.00167(9) -0.00743(9) 0.00246(10)
Br4 0.02106(13) 0.02491(13) 0.01120(10) -0.00265(9) -0.00082(9) -0.00364(10)
Br5 0.01893(13) 0.01579(12) 0.03419(15) -0.01128(10) -0.00314(10) -0.00206(9)
Br6 0.01456(13) 0.01786(13) 0.02988(14) -0.00460(10) 0.00040(10) -0.00422(9)
C1 0.0124(11) 0.0153(11) 0.0109(9) -0.0050(8) -0.0024(8) 0.0007(8)
C2 0.0119(11) 0.0137(10) 0.0103(9) -0.0037(8) -0.0023(8) 0.0007(8)
C3 0.0128(11) 0.0132(10) 0.0136(10) -0.0042(8) -0.0003(8) 0.0002(8)
C4 0.0111(11) 0.0126(10) 0.0129(9) -0.0048(8) -0.0013(8) 0.0002(8)
C5 0.0128(11) 0.0140(11) 0.0131(10) -0.0029(8) -0.0029(8) -0.0012(8)
C6 0.0121(11) 0.0112(10) 0.0121(9) -0.0035(8) -0.0003(8) -0.0012(8)
C7 0.0146(11) 0.0130(11) 0.0134(10) -0.0034(8) -0.0035(8) 0.0010(8)
C8 0.0126(11) 0.0151(11) 0.0155(10) -0.0065(8) -0.0034(8) 0.0002(8)
C9 0.0119(11) 0.0142(10) 0.0124(9) -0.0059(8) -0.0027(8) -0.0004(8)
C10 0.0125(11) 0.0131(10) 0.0122(9) -0.0038(8) -0.0019(8) -0.0011(8)
C11 0.0119(11) 0.0125(10) 0.0125(9) -0.0037(8) -0.0016(8) 0.0005(8)
C12 0.0138(11) 0.0144(11) 0.0147(10) -0.0063(8) 0.0004(8) 0.0011(8)
C13 0.0124(11) 0.0159(11) 0.0130(10) -0.0031(8) -0.0011(8) 0.0003(8)
C14 0.0166(12) 0.0154(11) 0.0100(9) -0.0037(8) -0.0027(8) -0.0034(9)
C15 0.0122(11) 0.0151(11) 0.0134(10) -0.0069(8) -0.0013(8) -0.0013(8)
C16 0.0155(12) 0.0139(11) 0.0134(10) -0.0044(8) -0.0045(8) -0.0011(8)
C17 0.0162(12) 0.0144(11) 0.0112(9) -0.0040(8) -0.0009(8) -0.0013(9)
C18 0.0131(11) 0.0168(11) 0.0134(10) -0.0024(8) -0.0025(8) -0.0026(9)
C19 0.0164(12) 0.0110(10) 0.0168(10) -0.0043(8) -0.0044(9) 0.0000(8)
C20 0.0118(11) 0.0157(11) 0.0125(10) -0.0062(8) -0.0018(8) 0.0009(8)
C22 0.0276(16) 0.0438(19) 0.0422(18) -0.0342(16) 0.0004(13) -0.0072(14)
C21 0.058(3) 0.064(3) 0.046(2) -0.035(2) 0.0131(19) -0.031(2)
C23 0.040(2) 0.065(3) 0.091(4) -0.042(3) -0.022(2) 0.000(2)
O1 0.0418(16) 0.0583(18) 0.0442(15) -0.0374(14) 0.0129(12) -0.0086(13)

loop_
_atom_type_symbol
_atom_type_description
_atom_type_scat_dispersion_real
_atom_type_scat_dispersion_imag
_atom_type_scat_source
C C 0.0033 0.0016 'International Tables Vol C Tables 4.2.6.8 and 6.1.1.4'
H H 0.0000 0.0000 'International Tables Vol C Tables 4.2.6.8 and 6.1.1.4'
O O 0.0106 0.0060 'International Tables Vol C Tables 4.2.6.8 and 6.1.1.4'
Br Br -0.2901 2.4595 'International Tables Vol C Tables 4.2.6.8 and 6.1.1.4'

loop_
_geom_angle_atom_site_label_1
_geom_angle_atom_site_label_2
_geom_angle_atom_site_label_3
_geom_angle
_geom_angle_site_symmetry_1
_geom_angle_site_symmetry_3
_geom_angle_publ_flag
C13 C1 C2 120.8(2) . . ?
C13 C1 C20 125.8(2) . . ?
C2 C1 C20 113.3(2) . . ?
C7 C2 C1 120.4(2) . . ?
C7 C2 C4 126.3(2) . . ?
C1 C2 C4 113.2(2) . . ?
C6 C3 C5 118.9(2) . . ?
C10 C4 C6 106.01(19) . . ?
C10 C4 C2 104.18(19) . . ?
C6 C4 C2 105.63(18) . . ?
C17 C5 C3 120.6(2) . . ?
C17 C5 Br2 121.23(18) . . ?
C3 C5 Br2 118.21(19) . . ?
C3 C6 C11 120.5(2) . . ?
C3 C6 C4 126.2(2) . . ?
C11 C6 C4 113.3(2) . . ?
C2 C7 C19 118.8(2) . . ?
C9 C8 C16 118.8(2) . . ?
C8 C9 C10 120.8(2) . . ?
C8 C9 C20 126.1(2) . . ?
C10 C9 C20 113.0(2) . . ?
C15 C10 C9 120.4(2) . . ?
C15 C10 C4 126.0(2) . . ?
C9 C10 C4 113.5(2) . . ?
C12 C11 C6 120.4(2) . . ?
C12 C11 C20 126.2(2) . . ?
C6 C11 C20 113.3(2) . . ?
C11 C12 C17 119.1(2) . . ?
C1 C13 C18 119.0(2) . . ?
C16 C14 C15 120.8(2) . . ?
C16 C14 Br4 121.57(18) . . ?
C15 C14 Br4 117.62(19) . . ?
C10 C15 C14 118.7(2) . . ?
C14 C16 C8 120.5(2) . . ?
C14 C16 Br3 121.77(18) . . ?
C8 C16 Br3 117.68(19) . . ?
C5 C17 C12 120.4(2) . . ?
C5 C17 Br1 122.14(19) . . ?
C12 C17 Br1 117.43(18) . . ?
C13 C18 C19 120.4(2) . . ?
C13 C18 Br6 117.73(19) . . ?
C19 C18 Br6 121.89(19) . . ?
C18 C19 C7 120.6(2) . . ?
C18 C19 Br5 121.38(19) . . ?
C7 C19 Br5 117.96(19) . . ?
C11 C20 C1 105.85(19) . . ?
C11 C20 C9 106.32(19) . . ?
C1 C20 C9 104.51(19) . . ?
O1 C22 C21 120.8(4) . . ?
O1 C22 C23 120.8(4) . . ?
C21 C22 C23 118.4(4) . . ?

loop_
_geom_bond_atom_site_label_1
_geom_bond_atom_site_label_2
_geom_bond_distance
_geom_bond_site_symmetry_2
_geom_bond_publ_flag
Br1 C17 1.890(2) . ?
Br2 C5 1.887(2) . ?
Br3 C16 1.886(2) . ?
Br4 C14 1.889(2) . ?
Br5 C19 1.894(2) . ?
Br6 C18 1.887(2) . ?
C1 C13 1.382(3) . ?
C1 C2 1.403(3) . ?
C1 C20 1.521(3) . ?
C2 C7 1.379(3) . ?
C2 C4 1.527(3) . ?
C3 C6 1.380(3) . ?
C3 C5 1.400(3) . ?
C4 C10 1.523(3) . ?
C4 C6 1.525(3) . ?
C5 C17 1.383(4) . ?
C6 C11 1.402(3) . ?
C7 C19 1.401(3) . ?
C8 C9 1.383(3) . ?
C8 C16 1.398(3) . ?
C9 C10 1.404(3) . ?
C9 C20 1.521(3) . ?
C10 C15 1.385(3) . ?
C11 C12 1.380(3) . ?
C11 C20 1.518(3) . ?
C12 C17 1.396(4) . ?
C13 C18 1.389(4) . ?
C14 C16 1.385(4) . ?
C14 C15 1.401(3) . ?
C18 C19 1.392(4) . ?
C22 O1 1.204(4) . ?
C22 C21 1.491(6) . ?
C22 C23 1.498(6) . ?
